data_1543452
loop_
_publ_author_name
'Kissinger, Jared A.'
'Buttke, Lukas G.'
'Vinokur, Anastasiya I.'
'Guzei, Ilia A.'
'Beyer, Keith D.'

_publ_section_title
;
 Solubilities and Glass Formation in Aqueous Solutions of the Sodium Salts
 of Malonic Acid With and Without Ammonium Sulfate.
;
_journal_issue 21
_journal_name_full 'The journal of physical chemistry. A'
_journal_page_first 3827
_journal_page_last 3834
_journal_paper_doi 10.1021/acs.jpca.6b02656
_journal_volume 120
_journal_year 2016
_chemical_formula_moiety '0.13(C24 H32 Na16 O40)'
_chemical_formula_sum 'C3 H4 Na2 O5'
_chemical_formula_weight 166.04
_chemical_name_systematic
;
 ? 
;
_space_group_crystal_system monoclinic
_space_group_IT_number 14
_space_group_name_Hall '-P 2ybc'
_space_group_name_H-M_alt 'P 1 21/c 1'
_symmetry_space_group_name_Hall '-P 2ybc'
_symmetry_space_group_name_H-M 'P 1 21/c 1'
_atom_sites_solution_hydrogens geom
_atom_sites_solution_primary direct
_atom_sites_solution_secondary difmap
_audit_creation_date 2015-07-23
_audit_creation_method
;
Olex2 1.2
(compiled 2015.02.20 svn.r3157 for OlexSys, GUI svn.r4998)
;
_cell_angle_alpha 90.00
_cell_angle_beta 104.354(3)
_cell_angle_gamma 90.00
_cell_formula_units_Z 8
_cell_length_a 10.4604(7)
_cell_length_b 15.2727(11)
_cell_length_c 7.3353(5)
_cell_measurement_reflns_used 9654
_cell_measurement_temperature 100
_cell_measurement_theta_max 73.727
_cell_measurement_theta_min 2.893
_cell_volume 1135.29(14)
_computing_cell_refinement 'SAINT+ Ver. 8.34A (Bruker-AXS, 2014)'
_computing_data_collection 'APEX2 Ver. 2014.11-0 (Bruker-AXS, 2014)'
_computing_data_reduction 'SAINT+ Ver. 8.34A (Bruker-AXS, 2014)'
_computing_molecular_graphics 'Olex2 (Dolomanov et al., 2009)'
_computing_publication_material 'Olex2 (Dolomanov et al., 2009)'
_computing_structure_refinement 'XL (Sheldrick, 2008)'
_computing_structure_solution 'XS (Sheldrick, 2008)'
_diffrn_ambient_temperature 99.98
_diffrn_detector_area_resol_mean 7.9
_diffrn_detector_type 'CCD area detector'
_diffrn_measured_fraction_theta_full 0.988
_diffrn_measured_fraction_theta_max 0.988
_diffrn_measurement_device 'three-circle diffractometer'
_diffrn_measurement_device_type 'Bruker SMART APEX2 area detector'
_diffrn_measurement_method '0.60\ \w and 0.6\ \f scans'
_diffrn_radiation_collimation '0.5 mm double-pinhole'
_diffrn_radiation_monochromator 'equatorially mounted graphite'
_diffrn_radiation_probe x-ray
_diffrn_radiation_type CuK\a
_diffrn_radiation_wavelength 1.54178
_diffrn_reflns_av_R_equivalents 0.0221
_diffrn_reflns_av_unetI/netI 0.0111
_diffrn_reflns_limit_h_max 12
_diffrn_reflns_limit_h_min -12
_diffrn_reflns_limit_k_max 18
_diffrn_reflns_limit_k_min -18
_diffrn_reflns_limit_l_max 9
_diffrn_reflns_limit_l_min -9
_diffrn_reflns_number 16184
_diffrn_reflns_theta_full 73.37
_diffrn_reflns_theta_max 73.37
_diffrn_reflns_theta_min 4.36
_diffrn_source 'sealed X-ray tube'
_diffrn_source_type 'Siemens, K FFCU 2K 90'
_exptl_absorpt_coefficient_mu 2.870
_exptl_absorpt_correction_T_max 0.6910
_exptl_absorpt_correction_T_min 0.4286
_exptl_absorpt_correction_type analytical
_exptl_absorpt_process_details 'SADABS-2014/5 (Krause et al., 2015) was used for absorption correction.'
_exptl_crystal_colour colourless
_exptl_crystal_colour_primary colourless
_exptl_crystal_density_diffrn 1.943
_exptl_crystal_density_method 'not measured'
_exptl_crystal_description prism
_exptl_crystal_F_000 672
_exptl_crystal_size_max 0.42
_exptl_crystal_size_mid 0.19
_exptl_crystal_size_min 0.19
_refine_diff_density_max 0.432
_refine_diff_density_min -0.250
_refine_diff_density_rms 0.062
_refine_ls_extinction_coef 0.0168(6)
_refine_ls_extinction_expression Fc^*^=kFc[1+0.001xFc^2^\l^3^/sin(2\q)]^-1/4^
_refine_ls_extinction_method SHELXL
_refine_ls_goodness_of_fit_ref 1.135
_refine_ls_hydrogen_treatment refall
_refine_ls_matrix_type full
_refine_ls_number_parameters 214
_refine_ls_number_reflns 2246
_refine_ls_number_restraints 0
_refine_ls_restrained_S_all 1.135
_refine_ls_R_factor_all 0.0244
_refine_ls_R_factor_gt 0.0242
_refine_ls_shift/su_max 0.001
_refine_ls_shift/su_mean 0.000
_refine_ls_structure_factor_coef Fsqd
_refine_ls_weighting_details 'calc w=1/[\s^2^(Fo^2^)+(0.0372P)^2^+0.4789P] where P=(Fo^2^+2Fc^2^)/3'
_refine_ls_weighting_scheme calc
_refine_ls_wR_factor_gt 0.0647
_refine_ls_wR_factor_ref 0.0648
_reflns_number_gt 2242
_reflns_number_total 2246
_reflns_threshold_expression >2sigma(I)
_cod_data_source_file jp6b02656_si_002.cif
_cod_data_source_block beyer02
_cod_original_cell_volume 1135.30(14)
_cod_database_code 1543452
_olex2_refinement_description
;
;
_olex2_submission_special_instructions 'No special instructions were received'

loop_
_space_group_symop_id
_space_group_symop_operation_xyz
1 'x, y, z'
2 '-x, y+1/2, -z+1/2'
3 '-x, -y, -z'
4 'x, -y-1/2, z-1/2'

loop_
_atom_site_label
_atom_site_type_symbol
_atom_site_fract_x
_atom_site_fract_y
_atom_site_fract_z
_atom_site_U_iso_or_equiv
_atom_site_adp_type
_atom_site_occupancy
_atom_site_calc_flag
Na2 Na 0.33462(4) 0.51759(3) 0.48274(6) 0.00846(14) Uani 1 d
Na3 Na 0.28176(4) 0.30526(3) 0.49930(6) 0.00867(13) Uani 1 d
O1 O -0.23479(8) 0.32735(5) 0.09066(11) 0.00911(19) Uani 1 d
O2 O -0.23849(8) 0.36244(5) 0.38462(11) 0.00972(19) Uani 1 d
O3 O 0.06045(8) 0.33941(5) 0.34621(12) 0.01162(19) Uani 1 d
O4 O 0.12534(8) 0.47638(5) 0.30826(12) 0.0119(2) Uani 1 d
O5 O 0.23477(8) 0.17544(5) 0.31454(11) 0.00987(19) Uani 1 d
O6 O 0.37369(8) 0.08234(5) 0.23239(11) 0.00972(19) Uani 1 d
O7 O 0.44560(8) 0.10553(5) 0.86705(11) 0.00957(18) Uani 1 d
O8 O 0.45884(8) 0.20916(5) 0.65892(11) 0.00918(19) Uani 1 d
C1 C -0.20191(10) 0.37466(7) 0.23639(16) 0.0068(2) Uani 1 d
C2 C -0.10523(11) 0.44885(7) 0.23289(16) 0.0083(2) Uani 1 d
H2A H -0.1181(15) 0.4956(11) 0.315(2) 0.012(4) Uiso 1 d
H2B H -0.1145(14) 0.4699(10) 0.107(2) 0.007(3) Uiso 1 d
C3 C 0.03878(11) 0.41876(8) 0.30192(15) 0.0078(2) Uani 1 d
C4 C 0.31733(11) 0.11345(7) 0.35078(16) 0.0076(2) Uani 1 d
C5 C 0.34816(12) 0.07399(7) 0.54624(16) 0.0104(2) Uani 1 d
H5A H 0.2657(17) 0.0587(11) 0.580(2) 0.018(4) Uiso 1 d
H5B H 0.3982(16) 0.0213(11) 0.549(2) 0.017(4) Uiso 1 d
C6 C 0.42388(10) 0.13469(7) 0.70096(15) 0.0070(2) Uani 1 d
Na1 Na -0.05842(4) 0.25582(3) 0.53745(6) 0.01068(14) Uani 1 d
O9 O -0.02794(9) 0.14986(6) 0.31010(12) 0.01177(19) Uani 1 d
H9A H -0.0559(18) 0.0990(13) 0.278(3) 0.020(4) Uiso 1 d
H9B H 0.052(2) 0.1476(13) 0.317(3) 0.028(5) Uiso 1 d
Na4 Na 0.60223(4) 0.27621(3) 0.48908(6) 0.00849(13) Uani 1 d
O10 O 0.63700(9) 0.37909(5) 0.73674(12) 0.00975(19) Uani 1 d
H10A H 0.6852(19) 0.3710(12) 0.835(3) 0.022(4) Uiso 1 d
H10B H 0.564(2) 0.3877(12) 0.752(3) 0.025(5) Uiso 1 d

loop_
_atom_site_aniso_label
_atom_site_aniso_U_11
_atom_site_aniso_U_22
_atom_site_aniso_U_33
_atom_site_aniso_U_23
_atom_site_aniso_U_13
_atom_site_aniso_U_12
Na2 0.0093(2) 0.0082(2) 0.0081(2) 0.00058(16) 0.00257(17) 0.00004(16)
Na3 0.0085(2) 0.0089(2) 0.0082(2) -0.00071(16) 0.00115(17) 0.00060(16)
O1 0.0087(4) 0.0102(4) 0.0079(4) -0.0011(3) 0.0010(3) -0.0005(3)
O2 0.0100(4) 0.0106(4) 0.0091(4) 0.0003(3) 0.0034(3) -0.0001(3)
O3 0.0093(4) 0.0103(4) 0.0147(4) 0.0026(3) 0.0020(3) 0.0017(3)
O4 0.0087(4) 0.0112(4) 0.0154(4) -0.0012(3) 0.0023(3) -0.0026(3)
O5 0.0094(4) 0.0099(4) 0.0100(4) -0.0004(3) 0.0017(3) 0.0008(3)
O6 0.0101(4) 0.0112(4) 0.0085(4) -0.0019(3) 0.0033(3) -0.0004(3)
O7 0.0108(4) 0.0113(4) 0.0063(4) 0.0009(3) 0.0016(3) -0.0020(3)
O8 0.0084(4) 0.0083(4) 0.0102(4) 0.0011(3) 0.0011(3) -0.0010(3)
C1 0.0042(5) 0.0068(5) 0.0086(5) 0.0016(4) -0.0002(4) 0.0028(4)
C2 0.0076(5) 0.0069(5) 0.0102(5) 0.0009(4) 0.0019(4) -0.0002(4)
C3 0.0079(5) 0.0106(5) 0.0050(5) -0.0016(4) 0.0019(4) -0.0001(4)
C4 0.0069(5) 0.0074(5) 0.0076(5) -0.0013(4) 0.0002(4) -0.0044(4)
C5 0.0154(6) 0.0080(5) 0.0075(5) 0.0003(4) 0.0023(4) -0.0021(4)
C6 0.0045(5) 0.0097(5) 0.0072(5) -0.0008(4) 0.0023(4) 0.0014(4)
Na1 0.0117(2) 0.0100(2) 0.0111(2) 0.00026(17) 0.00433(18) -0.00083(17)
O9 0.0098(4) 0.0101(4) 0.0159(4) -0.0021(3) 0.0040(3) -0.0005(3)
Na4 0.0081(2) 0.0084(2) 0.0088(2) 0.00146(16) 0.00176(17) 0.00081(16)
O10 0.0086(4) 0.0124(4) 0.0076(4) 0.0006(3) 0.0008(3) 0.0001(3)

loop_
_atom_type_symbol
_atom_type_description
_atom_type_scat_dispersion_real
_atom_type_scat_dispersion_imag
_atom_type_scat_source
C C 0.0181 0.0091 'International Tables Vol C Tables 4.2.6.8 and 6.1.1.4'
H H 0.0000 0.0000 'International Tables Vol C Tables 4.2.6.8 and 6.1.1.4'
Na Na 0.1353 0.1239 'International Tables Vol C Tables 4.2.6.8 and 6.1.1.4'
O O 0.0492 0.0322 'International Tables Vol C Tables 4.2.6.8 and 6.1.1.4'

loop_
_geom_angle_atom_site_label_1
_geom_angle_atom_site_label_2
_geom_angle_atom_site_label_3
_geom_angle
_geom_angle_site_symmetry_1
_geom_angle_site_symmetry_3
O2 Na2 O7 81.53(3) 3_566 2_656
O2 Na2 O7 176.01(3) 3_566 4_565
O4 Na2 O2 89.88(3) . 3_566
O4 Na2 O6 102.21(3) . 4_566
O4 Na2 O7 93.63(3) . 4_565
O4 Na2 O7 164.36(3) . 2_656
O6 Na2 O2 100.92(3) 4_566 3_566
O6 Na2 O7 92.29(3) 4_566 2_656
O6 Na2 O7 76.50(3) 4_566 4_565
O7 Na2 O7 95.47(3) 4_565 2_656
O10 Na2 O2 84.33(3) 3_666 3_566
O10 Na2 O4 93.83(3) 3_666 .
O10 Na2 O6 163.07(4) 3_666 4_566
O10 Na2 O7 97.31(3) 3_666 4_565
O10 Na2 O7 72.42(3) 3_666 2_656
O3 Na3 O5 82.76(3) . .
O3 Na3 O5 91.11(3) . 4_566
O3 Na3 O6 110.23(3) . 4_566
O3 Na3 O7 111.76(3) . 4_565
O3 Na3 O8 154.49(3) . .
O5 Na3 O5 124.36(3) . 4_566
O5 Na3 O6 166.32(3) . 4_566
O5 Na3 O7 126.27(3) 4_566 4_565
O5 Na3 O7 106.87(3) . 4_565
O5 Na3 O8 78.24(3) . .
O6 Na3 O5 53.37(3) 4_566 4_566
O6 Na3 O7 72.98(3) 4_566 4_565
O8 Na3 O5 85.78(3) . 4_566
O8 Na3 O6 88.08(3) . 4_566
O8 Na3 O7 90.12(3) . 4_565
C1 O1 Na1 112.88(7) . 4_565
C1 O1 Na4 133.48(7) . 4_465
Na4 O1 Na1 97.08(3) 4_465 4_565
Na2 O2 Na1 130.53(4) 3_566 .
C1 O2 Na2 119.02(7) . 3_566
C1 O2 Na1 97.26(6) . .
C1 O2 Na4 138.27(7) . 1_455
Na4 O2 Na2 84.02(3) 1_455 3_566
Na4 O2 Na1 90.28(3) 1_455 .
Na3 O3 Na1 100.89(3) . .
Na3 O3 Na1 117.95(4) . 4_565
C3 O3 Na3 115.24(7) . .
C3 O3 Na1 124.33(7) . .
C3 O3 Na1 106.48(7) . 4_565
Na1 O3 Na1 90.34(3) . 4_565
C3 O4 Na2 141.26(8) . .
Na3 O5 Na3 111.60(3) . 4_565
C4 O5 Na3 118.01(7) . .
C4 O5 Na3 90.12(7) . 4_565
Na2 O6 Na3 87.05(3) 4_565 4_565
C4 O6 Na2 139.98(7) . 4_565
C4 O6 Na3 92.71(7) . 4_565
Na2 O7 Na2 84.53(3) 4_566 2_646
Na2 O7 Na3 81.90(3) 4_566 4_566
Na3 O7 Na2 134.74(3) 4_566 2_646
C6 O7 Na2 120.58(7) . 2_646
C6 O7 Na2 127.77(7) . 4_566
C6 O7 Na3 101.56(7) . 4_566
C6 O7 Na4 92.09(7) . 4_566
Na4 O7 Na2 77.86(3) 4_566 2_646
Na4 O7 Na2 139.80(4) 4_566 4_566
Na4 O7 Na3 85.37(3) 4_566 4_566
Na3 O8 Na4 127.67(4) . 4_566
C6 O8 Na3 115.63(7) . .
C6 O8 Na4 140.35(7) . .
C6 O8 Na4 89.12(7) . 4_566
Na4 O8 Na3 89.54(3) . .
Na4 O8 Na4 99.26(3) . 4_566
O1 C1 C2 116.94(10) . .
O1 C1 Na1 44.83(5) . 4_565
O1 C1 Na1 105.14(7) . .
O2 C1 O1 124.79(10) . .
O2 C1 C2 118.19(10) . .
O2 C1 Na1 57.94(6) . .
O2 C1 Na1 127.29(7) . 4_565
C2 C1 Na1 94.01(6) . 4_565
C2 C1 Na1 104.62(6) . .
Na1 C1 Na1 74.92(3) . 4_565
C1 C2 H2A 110.1(9) . .
C1 C2 H2B 110.8(9) . .
C1 C2 C3 111.90(9) . .
H2A C2 H2B 110.9(13) . .
C3 C2 H2A 107.0(9) . .
C3 C2 H2B 105.9(9) . .
O3 C3 Na3 43.33(5) . .
O3 C3 C2 118.14(10) . .
O4 C3 Na3 82.83(7) . .
O4 C3 O3 125.63(10) . .
O4 C3 C2 116.23(10) . .
C2 C3 Na3 159.84(8) . .
O5 C4 Na3 63.06(6) . 4_565
O5 C4 C5 118.10(10) . .
O6 C4 Na3 60.66(6) . 4_565
O6 C4 O5 123.39(10) . .
O6 C4 C5 118.50(10) . .
C5 C4 Na3 174.84(8) . 4_565
C4 C5 H5A 109.7(10) . .
C4 C5 H5B 110.2(10) . .
C4 C5 C6 114.31(9) . .
H5A C5 H5B 107.6(14) . .
C6 C5 H5A 106.6(10) . .
C6 C5 H5B 108.3(10) . .
O7 C6 Na3 54.69(6) . 4_566
O7 C6 C5 116.03(10) . .
O7 C6 Na4 61.11(6) . 4_566
O8 C6 Na3 97.25(7) . 4_566
O8 C6 O7 124.20(10) . .
O8 C6 C5 119.76(10) . .
O8 C6 Na4 64.24(6) . 4_566
C5 C6 Na3 117.20(7) . 4_566
C5 C6 Na4 169.15(8) . 4_566
Na4 C6 Na3 70.56(3) 4_566 4_566
O1 Na1 O2 83.84(3) 4_566 .
O1 Na1 O3 155.06(4) 4_566 .
O1 Na1 O3 77.78(3) 4_566 4_566
O1 Na1 O9 97.61(3) 4_566 4_566
O1 Na1 O9 89.77(3) 4_566 .
O2 Na1 O3 148.13(3) . 4_566
O3 Na1 O2 80.73(3) . .
O3 Na1 O3 124.27(4) . 4_566
O9 Na1 O2 85.08(3) 4_566 .
O9 Na1 O2 109.77(3) . .
O9 Na1 O3 77.29(3) . .
O9 Na1 O3 100.44(3) 4_566 .
O9 Na1 O3 96.08(3) . 4_566
O9 Na1 O3 71.99(3) 4_566 4_566
O9 Na1 O9 164.13(5) . 4_566
Na1 O9 Na1 99.20(3) . 4_565
Na1 O9 H9A 135.9(12) . .
Na1 O9 H9A 110.7(12) 4_565 .
Na1 O9 H9B 90.0(13) 4_565 .
Na1 O9 H9B 107.0(13) . .
H9A O9 H9B 104.8(18) . .
O1 Na4 O2 87.90(3) 4_666 1_655
O1 Na4 O7 174.03(3) 4_666 4_565
O1 Na4 O8 125.88(3) 4_666 4_565
O1 Na4 O8 92.67(3) 4_666 .
O1 Na4 O10 104.30(3) 4_666 .
O1 Na4 H10B 115.7(4) 4_666 .
O2 Na4 O7 86.16(3) 1_655 4_565
O2 Na4 O8 86.52(3) 1_655 4_565
O2 Na4 O8 166.81(3) 1_655 .
O2 Na4 H10B 96.9(4) 1_655 .
O7 Na4 O8 53.15(3) 4_565 4_565
O7 Na4 H10B 65.7(4) 4_565 .
O8 Na4 O7 93.25(3) . 4_565
O8 Na4 O8 103.67(3) . 4_565
O8 Na4 H10B 71.0(4) . .
O8 Na4 H10B 118.4(4) 4_565 .
O10 Na4 O2 83.89(3) . 1_655
O10 Na4 O7 75.66(3) . 4_565
O10 Na4 O8 83.20(3) . .
O10 Na4 O8 128.41(3) . 4_565
O10 Na4 H10B 17.0(5) . .
Na2 O10 Na4 86.60(3) 3_666 .
Na2 O10 H10A 125.7(14) 3_666 .
Na2 O10 H10B 105.7(14) 3_666 .
Na4 O10 H10A 123.1(13) . .
Na4 O10 H10B 104.0(14) . .
H10A O10 H10B 108.4(19) . .

loop_
_geom_bond_atom_site_label_1
_geom_bond_atom_site_label_2
_geom_bond_distance
_geom_bond_site_symmetry_2
Na2 O2 2.4083(9) 3_566
Na2 O4 2.3318(9) .
Na2 O6 2.3407(9) 4_566
Na2 O7 2.4682(9) 4_565
Na2 O7 2.6546(10) 2_656
Na2 O10 2.3253(9) 3_666
Na3 O3 2.3671(9) .
Na3 O5 2.4978(9) 4_566
Na3 O5 2.3831(9) .
Na3 O6 2.4453(9) 4_566
Na3 O7 2.5611(9) 4_565
Na3 O8 2.4250(9) .
O1 C1 1.2652(14) .
O1 Na1 2.3509(9) 4_565
O1 Na4 2.3094(9) 4_465
O2 Na2 2.4083(9) 3_566
O2 C1 1.2529(14) .
O2 Na1 2.5317(9) .
O2 Na4 2.3938(9) 1_455
O3 C3 1.2606(15) .
O3 Na1 2.4513(9) .
O3 Na1 2.7193(10) 4_565
O4 C3 1.2552(14) .
O5 Na3 2.4978(9) 4_565
O5 C4 1.2646(14) .
O6 Na2 2.3407(9) 4_565
O6 Na3 2.4453(9) 4_565
O6 C4 1.2575(14) .
O7 Na2 2.4682(9) 4_566
O7 Na2 2.6546(10) 2_646
O7 Na3 2.5610(9) 4_566
O7 C6 1.2638(14) .
O7 Na4 2.4538(9) 4_566
O8 C6 1.2562(14) .
O8 Na4 2.4036(9) .
O8 Na4 2.5227(9) 4_566
C1 C2 1.5231(15) .
C1 Na1 3.0724(12) 4_565
C1 Na1 2.9633(12) .
C2 H2A 0.966(17) .
C2 H2B 0.961(15) .
C2 C3 1.5357(15) .
C4 Na3 2.8020(12) 4_565
C4 C5 1.5145(15) .
C5 H5A 0.981(17) .
C5 H5B 0.957(17) .
C5 C6 1.5262(15) .
C6 Na3 3.0746(12) 4_566
C6 Na4 2.8008(12) 4_566
Na1 O1 2.3508(9) 4_566
Na1 O3 2.7193(10) 4_566
Na1 O9 2.4209(10) 4_566
Na1 O9 2.4010(10) .
O9 Na1 2.4209(10) 4_565
O9 H9A 0.84(2) .
O9 H9B 0.83(2) .
Na4 O1 2.3094(9) 4_666
Na4 O2 2.3938(9) 1_655
Na4 O7 2.4537(9) 4_565
Na4 O8 2.5227(9) 4_565
Na4 O10 2.3608(9) .
Na4 H10B 2.67(2) .
O10 Na2 2.3253(9) 3_666
O10 H10A 0.78(2) .
O10 H10B 0.81(2) .

loop_
_geom_torsion_atom_site_label_1
_geom_torsion_atom_site_label_2
_geom_torsion_atom_site_label_3
_geom_torsion_atom_site_label_4
_geom_torsion
_geom_torsion_site_symmetry_1
_geom_torsion_site_symmetry_4
Na2 O2 C1 O1 -128.37(10) 3_566 .
Na2 O2 C1 C2 54.93(12) 3_566 .
Na2 O2 C1 Na1 145.06(7) 3_566 .
Na2 O2 C1 Na1 175.44(4) 3_566 4_565
Na2 O2 Na1 O1 89.26(5) 3_566 4_566
Na2 O2 Na1 O3 -110.40(5) 3_566 .
Na2 O2 Na1 O3 34.48(9) 3_566 4_566
Na2 O2 Na1 O9 176.79(4) 3_566 .
Na2 O2 Na1 O9 -8.96(5) 3_566 4_566
Na2 O4 C3 Na3 -26.99(11) . .
Na2 O4 C3 O3 -34.20(19) . .
Na2 O4 C3 C2 146.13(9) . .
Na2 O6 C4 Na3 -88.64(10) 4_565 4_565
Na2 O6 C4 O5 -81.93(15) 4_565 .
Na2 O6 C4 C5 97.18(13) 4_565 .
Na2 O7 C6 Na3 -162.82(8) 2_646 4_566
Na2 O7 C6 Na3 88.66(7) 4_566 4_566
Na2 O7 C6 O8 -89.93(12) 2_646 .
Na2 O7 C6 O8 161.55(8) 4_566 .
Na2 O7 C6 C5 91.07(10) 2_646 .
Na2 O7 C6 C5 -17.45(14) 4_566 .
Na2 O7 C6 Na4 -77.12(5) 2_646 4_566
Na2 O7 C6 Na4 174.35(9) 4_566 4_566
Na3 O3 C3 O4 10.46(15) . .
Na3 O3 C3 C2 -169.88(7) . .
Na3 O3 Na1 O1 -146.76(7) . 4_566
Na3 O3 Na1 O2 160.75(4) . .
Na3 O3 Na1 O3 2.32(5) . 4_566
Na3 O3 Na1 O9 77.56(4) . 4_566
Na3 O3 Na1 O9 -86.40(4) . .
Na3 O5 C4 Na3 -114.71(6) . 4_565
Na3 O5 C4 O6 -6.56(11) 4_565 .
Na3 O5 C4 O6 -121.28(10) . .
Na3 O5 C4 C5 174.32(9) 4_565 .
Na3 O5 C4 C5 59.61(11) . .
Na3 O6 C4 O5 6.71(11) 4_565 .
Na3 O6 C4 C5 -174.18(9) 4_565 .
Na3 O7 C6 O8 72.89(11) 4_566 .
Na3 O7 C6 C5 -106.11(9) 4_566 .
Na3 O7 C6 Na4 85.70(4) 4_566 4_566
Na3 O8 C6 Na3 -67.82(6) . 4_566
Na3 O8 C6 O7 -119.66(10) . .
Na3 O8 C6 C5 59.31(11) . .
Na3 O8 C6 Na4 -132.10(6) . 4_566
Na3 O8 Na4 O1 -170.46(3) . 4_666
Na3 O8 Na4 O2 97.34(14) . 1_655
Na3 O8 Na4 O7 10.32(3) . 4_565
Na3 O8 Na4 O8 -42.49(3) . 4_565
Na3 O8 Na4 O10 85.45(3) . .
Na3 C4 C5 C6 32.8(10) 4_565 .
O1 C1 C2 C3 -88.45(12) . .
O1 Na1 O9 Na1 121.20(3) 4_566 4_565
O1 Na4 O10 Na2 120.58(3) 4_666 3_666
O2 Na2 O4 C3 -106.76(12) 3_566 .
O2 C1 C2 C3 88.51(12) . .
O2 Na1 O9 Na1 37.83(4) . 4_565
O2 Na4 O10 Na2 34.32(3) 1_655 3_666
O3 Na3 O5 Na3 88.45(4) . 4_565
O3 Na3 O5 C4 -169.25(8) . .
O3 Na3 O8 C6 -8.20(13) . .
O3 Na3 O8 Na4 140.03(7) . .
O3 Na3 O8 Na4 -118.61(8) . 4_566
O3 Na3 C3 O4 -171.45(12) . .
O3 Na3 C3 C2 26.71(19) . .
O3 Na1 O9 Na1 -37.31(4) . 4_565
O3 Na1 O9 Na1 -161.12(3) 4_566 4_565
O5 Na3 O3 C3 93.35(8) 4_566 .
O5 Na3 O3 C3 -142.14(8) . .
O5 Na3 O3 Na1 81.35(3) . .
O5 Na3 O3 Na1 -14.90(4) . 4_565
O5 Na3 O3 Na1 -43.16(4) 4_566 .
O5 Na3 O3 Na1 -139.42(4) 4_566 4_565
O5 Na3 O5 Na3 174.826(17) 4_566 4_565
O5 Na3 O5 C4 -82.87(9) 4_566 .
O5 Na3 O8 C6 -50.87(8) . .
O5 Na3 O8 C6 75.53(8) 4_566 .
O5 Na3 O8 Na4 -136.24(3) 4_566 .
O5 Na3 O8 Na4 -161.28(5) . 4_566
O5 Na3 O8 Na4 -34.88(5) 4_566 4_566
O5 Na3 O8 Na4 97.35(3) . .
O5 Na3 C3 O3 -87.29(8) 4_566 .
O5 Na3 C3 O3 38.15(8) . .
O5 Na3 C3 O4 -133.30(6) . .
O5 Na3 C3 O4 101.26(6) 4_566 .
O5 Na3 C3 C2 -60.6(2) 4_566 .
O5 Na3 C3 C2 64.9(2) . .
O5 C4 C5 C6 -68.78(13) . .
O6 Na2 O4 C3 -5.61(13) 4_566 .
O6 Na3 O3 C3 42.31(8) 4_566 .
O6 Na3 O3 Na1 -94.20(4) 4_566 .
O6 Na3 O3 Na1 169.54(3) 4_566 4_565
O6 Na3 O5 Na3 -109.46(13) 4_566 4_565
O6 Na3 O5 C4 -7.15(19) 4_566 .
O6 Na3 O8 C6 128.94(8) 4_566 .
O6 Na3 O8 Na4 -82.83(3) 4_566 .
O6 Na3 O8 Na4 18.53(5) 4_566 4_566
O6 Na3 C3 O3 -140.72(8) 4_566 .
O6 Na3 C3 O4 47.83(6) 4_566 .
O6 Na3 C3 C2 -114.0(2) 4_566 .
O6 C4 C5 C6 112.07(11) . .
O7 Na2 O4 C3 -163.14(12) 2_656 .
O7 Na2 O4 C3 71.34(12) 4_565 .
O7 Na3 O3 C3 -36.81(8) 4_565 .
O7 Na3 O3 Na1 90.42(4) 4_565 4_565
O7 Na3 O3 Na1 -173.32(3) 4_565 .
O7 Na3 O5 Na3 -22.16(5) 4_565 4_565
O7 Na3 O5 C4 80.15(8) 4_565 .
O7 Na3 O8 C6 -158.09(8) 4_565 .
O7 Na3 O8 Na4 -9.87(3) 4_565 .
O7 Na3 O8 Na4 91.50(5) 4_565 4_566
O7 Na3 C3 O3 146.08(8) 4_565 .
O7 Na3 C3 O4 -25.37(7) 4_565 .
O7 Na3 C3 C2 172.8(2) 4_565 .
O7 Na4 O10 Na2 -53.26(3) 4_565 3_666
O8 Na3 O3 C3 175.88(8) . .
O8 Na3 O3 Na1 39.37(9) . .
O8 Na3 O3 Na1 -56.89(9) . 4_565
O8 Na3 O5 Na3 -108.67(4) . 4_565
O8 Na3 O5 C4 -6.36(8) . .
O8 Na3 C3 O3 -23.8(5) . .
O8 Na3 C3 O4 164.7(4) . .
O8 Na3 C3 C2 2.9(6) . .
O8 Na4 O10 Na2 -46.31(5) 4_565 3_666
O8 Na4 O10 Na2 -148.39(3) . 3_666
C1 O2 Na1 O1 -131.95(7) . 4_566
C1 O2 Na1 O3 173.27(7) . 4_566
C1 O2 Na1 O3 28.39(7) . .
C1 O2 Na1 O9 -44.42(7) . .
C1 O2 Na1 O9 129.83(7) . 4_566
C1 C2 C3 Na3 -18.4(3) . .
C1 C2 C3 O3 2.05(14) . .
C1 C2 C3 O4 -178.25(10) . .
C3 O3 Na1 O1 82.17(12) . 4_566
C3 O3 Na1 O2 29.68(9) . .
C3 O3 Na1 O3 -128.75(8) . 4_566
C3 O3 Na1 O9 -53.52(9) . 4_566
C3 O3 Na1 O9 142.52(9) . .
C4 C5 C6 Na3 114.79(9) . 4_566
C4 C5 C6 O7 176.62(10) . .
C4 C5 C6 O8 -2.43(15) . .
C4 C5 C6 Na4 -111.3(4) . 4_566
C6 O8 Na4 O1 -38.54(12) . 4_666
C6 O8 Na4 O2 -130.73(15) . 1_655
C6 O8 Na4 O7 142.24(11) . 4_565
C6 O8 Na4 O8 89.43(11) . 4_565
C6 O8 Na4 O10 -142.63(12) . .
Na1 O1 C1 O2 -110.33(10) 4_565 .
Na1 O1 C1 C2 66.41(10) 4_565 .
Na1 O1 C1 Na1 -49.12(7) 4_565 .
Na1 O2 C1 O1 86.57(11) . .
Na1 O2 C1 C2 -90.13(9) . .
Na1 O2 C1 Na1 30.38(9) . 4_565
Na1 O3 C3 Na3 -132.83(8) 4_565 .
Na1 O3 C3 Na3 125.08(10) . .
Na1 O3 C3 O4 -122.37(10) 4_565 .
Na1 O3 C3 O4 135.54(10) . .
Na1 O3 C3 C2 57.29(11) 4_565 .
Na1 O3 C3 C2 -44.80(13) . .
Na1 O3 Na1 O1 -28.17(9) 4_565 4_566
Na1 O3 Na1 O2 -80.66(3) 4_565 .
Na1 O3 Na1 O3 120.91(4) 4_565 4_566
Na1 O3 Na1 O9 -163.85(3) 4_565 4_566
Na1 O3 Na1 O9 32.18(3) 4_565 .
Na1 C1 C2 C3 27.36(10) . .
Na1 C1 C2 C3 -48.09(9) 4_565 .
O9 Na1 O9 Na1 -120.77(12) 4_566 4_565
Na4 O1 C1 O2 15.43(17) 4_465 .
Na4 O1 C1 C2 -167.83(7) 4_465 .
Na4 O1 C1 Na1 76.65(9) 4_465 .
Na4 O1 C1 Na1 125.76(11) 4_465 4_565
Na4 O2 C1 O1 -12.06(18) 1_455 .
Na4 O2 C1 C2 171.24(7) 1_455 .
Na4 O2 C1 Na1 -98.63(10) 1_455 .
Na4 O2 C1 Na1 -68.25(13) 1_455 4_565
Na4 O2 Na1 O1 6.90(3) 1_455 4_566
Na4 O2 Na1 O3 -47.88(7) 1_455 4_566
Na4 O2 Na1 O3 167.24(3) 1_455 .
Na4 O2 Na1 O9 -91.32(3) 1_455 4_566
Na4 O2 Na1 O9 94.43(4) 1_455 .
Na4 O7 C6 Na3 -85.70(4) 4_566 4_566
Na4 O7 C6 O8 -12.81(11) 4_566 .
Na4 O7 C6 C5 168.19(8) 4_566 .
Na4 O8 C6 Na3 167.79(8) . 4_566
Na4 O8 C6 Na3 64.28(4) 4_566 4_566
Na4 O8 C6 O7 115.95(12) . .
Na4 O8 C6 O7 12.44(11) 4_566 .
Na4 O8 C6 C5 -168.59(9) 4_566 .
Na4 O8 C6 C5 -65.08(15) . .
Na4 O8 C6 Na4 103.51(10) . 4_566
Na4 O8 Na4 O1 61.38(3) 4_566 4_666
Na4 O8 Na4 O2 -30.82(15) 4_566 1_655
Na4 O8 Na4 O7 -117.84(3) 4_566 4_565
Na4 O8 Na4 O8 -170.65(4) 4_566 4_565
Na4 O8 Na4 O10 -42.71(3) 4_566 .
O10 Na2 O4 C3 168.94(12) 3_666 .
